data_4501038
loop_
_publ_author_name
'Janssen, Femke F. B. J.'
'Veraart, Laurens P. J.'
'Smits, Jan M. M.'
'de Gelder, Ren\'e'
'Rowan, Alan E.'

_publ_contact_author
;
        Prof.dr. A.E. Rowan
        Radboud University Nijmegen
        Molecular Materials 
        Institute for Molecules and Materials
        Heyendaalseweg 135
        6525 AJ Nijmegen
        The Netherlands
;
_publ_section_title
;
 1. Solvent, Linker, and Anion Effects on the Formation, Connectivity, and
 Topology of Cu(I)/PPh3/N-Donor Ligand Coordination Polymers
;
_journal_issue 10
_journal_name_full 'Crystal Growth &amp; Design'
_journal_page_first 4313
_journal_paper_doi 10.1021/cg2006502
_journal_volume 11
_journal_year 2011
_chemical_formula_sum 'C50 H42 B Cl12 Cu F4 N2 P2'
_chemical_formula_weight 1308.55
_chemical_name_systematic
;
 ?
;
_space_group_IT_number 2
_symmetry_cell_setting triclinic
_symmetry_space_group_name_Hall '-P 1'
_symmetry_space_group_name_H-M 'P -1'
_atom_sites_solution_hydrogens geom
_atom_sites_solution_primary direct
_atom_sites_solution_secondary difmap
_audit_creation_date 2006-07-27
_audit_creation_method 'SHELXL, adapted and expanded'
_cell_angle_alpha 67.131(8)
_cell_angle_beta 89.524(5)
_cell_angle_gamma 72.358(9)
_cell_formula_units_Z 2
_cell_length_a 12.8820(9)
_cell_length_b 15.9637(15)
_cell_length_c 16.7495(14)
_cell_measurement_reflns_used 300
_cell_measurement_temperature 208(2)
_cell_measurement_theta_max 25.000
_cell_measurement_theta_min 2.000
_cell_volume 3000.8(5)
_computing_data_collection
;
Nonius "Collect" program suite (Nonius, 1999)
;
_computing_data_reduction
;
Nonius "EvalCCD" program suite (Duisenberg, 1998)
;
_computing_molecular_graphics
;
PLATON (Spek, 2003)
;
_computing_structure_refinement 'SHELXL-97 (Sheldrick, 1997)'
_computing_structure_solution
;
DIRDIF (Beurskens et al., 1996),
PATTY (Beurskens et al., 1987)
;
_diffrn_ambient_temperature 208(2)
_diffrn_detector_area_resol_mean 18.4
_diffrn_measured_fraction_theta_full 0.991
_diffrn_measured_fraction_theta_max 0.991
_diffrn_measurement_device 'Nonius KappaCCD'
_diffrn_measurement_method 'area detector \f and \w scan'
_diffrn_radiation_monochromator graphite
_diffrn_radiation_source 'fine-focus sealed tube'
_diffrn_radiation_type MoK\a
_diffrn_radiation_wavelength 0.71073
_diffrn_reflns_av_R_equivalents 0.0610
_diffrn_reflns_av_sigmaI/netI 0.0649
_diffrn_reflns_limit_h_max 15
_diffrn_reflns_limit_h_min -15
_diffrn_reflns_limit_k_max 18
_diffrn_reflns_limit_k_min -18
_diffrn_reflns_limit_l_max 19
_diffrn_reflns_limit_l_min -19
_diffrn_reflns_number 56801
_diffrn_reflns_theta_full 25.00
_diffrn_reflns_theta_max 25.00
_diffrn_reflns_theta_min 2.00
_diffrn_standards_decay_% 0.000
_diffrn_standards_interval_time 0
_diffrn_standards_number 0
_exptl_absorpt_coefficient_mu 0.999
_exptl_absorpt_correction_T_max 0.950
_exptl_absorpt_correction_T_min 0.753
_exptl_absorpt_correction_type multi-scan
_exptl_absorpt_process_details 'SADABS multiscan (Sheldrick, 1996)'
_exptl_crystal_colour 'translucent colourless'
_exptl_crystal_density_diffrn 1.448
_exptl_crystal_density_method 'not measured'
_exptl_crystal_description 'rather regular thin platelet'
_exptl_crystal_F_000 1320
_exptl_crystal_size_max 0.24
_exptl_crystal_size_mid 0.24
_exptl_crystal_size_min 0.05
_refine_diff_density_max 2.258
_refine_diff_density_min -1.005
_refine_diff_density_rms 0.131
_refine_ls_extinction_method none
_refine_ls_goodness_of_fit_all 1.085
_refine_ls_goodness_of_fit_ref 1.085
_refine_ls_hydrogen_treatment constr
_refine_ls_matrix_type full
_refine_ls_number_parameters 649
_refine_ls_number_reflns 10479
_refine_ls_number_restraints 216
_refine_ls_restrained_S_all 1.093
_refine_ls_R_factor_all 0.1522
_refine_ls_R_factor_gt 0.1181
_refine_ls_R_factor_obs 0.1181
_refine_ls_shift/esd_max 0.000
_refine_ls_shift/esd_mean 0.000
_refine_ls_shift/su_max 0.000
_refine_ls_shift/su_mean 0.000
_refine_ls_structure_factor_coef Fsqd
_refine_ls_weighting_details
;
w=1/[\s^2^(Fo^2^)+(0.1149P)^2^+30.6012P] where P=(Fo^2^+2Fc^2^)/3
;
_refine_ls_weighting_scheme calc
_refine_ls_wR_factor_all 0.3149
_refine_ls_wR_factor_gt 0.2964
_refine_ls_wR_factor_obs 0.2964
_refine_ls_wR_factor_ref 0.3149
_reflns_number_gt 7450
_reflns_number_observed 7450
_reflns_number_total 10479
_reflns_observed_criterion >2sigma(I)
_reflns_threshold_expression >2sigma(I)
_cod_data_source_file cg2006502_si_001.cif
_cod_data_source_block FEMK92
_cod_depositor_comments
;
The following automatic conversions were performed:
'_publ_contact_autor' tag replaced with '_publ_contact_author'.

Automatic conversion script
Id: cif_correct_tags 1440 2010-10-19 06:21:57Z saulius 

The following automatic conversions were performed:

'_geom_bond_publ_flag' value 'Y' changed to 'y' according to
/home/saulius/struct/CIF-dictionaries/cif_core.dic dictionary named
'cif_core.dic' version 2.4.1 from 2010-06-29 (76
times).

'_geom_angle_publ_flag' value 'Y' changed to 'y' according
to /home/saulius/struct/CIF-dictionaries/cif_core.dic dictionary
named 'cif_core.dic' version 2.4.1 from 2010-06-29 (104 times).

Automatic conversion script
Id: cif_fix_values 1715 2011-07-08 13:25:40Z adriana 
;
_cod_original_cell_volume 3000.8(4)
_cod_database_code 4501038

loop_
_symmetry_equiv_pos_as_xyz
'x, y, z'
'-x, -y, -z'

loop_
_atom_site_label
_atom_site_type_symbol
_atom_site_fract_x
_atom_site_fract_y
_atom_site_fract_z
_atom_site_U_iso_or_equiv
_atom_site_adp_type
_atom_site_occupancy
_atom_site_calc_flag
_atom_site_refinement_flags
Cu1 Cu 0.19240(8) 0.10563(7) 0.21266(6) 0.0262(3) Uani 1 d .
C1 C 0.3176(7) -0.0130(7) 0.1180(6) 0.040(2) Uani 1 d .
H1 H 0.2775 -0.0538 0.1472 0.048 Uiso 1 calc R
C2 C 0.3925(8) -0.0418(7) 0.0683(6) 0.046(2) Uani 1 d .
H2 H 0.4010 -0.0995 0.0622 0.056 Uiso 1 calc R
C3 C 0.4571(7) 0.0155(6) 0.0263(5) 0.0328(19) Uani 1 d .
C4 C 0.4372(8) 0.0995(7) 0.0371(6) 0.040(2) Uani 1 d .
H4 H 0.4776 0.1409 0.0102 0.048 Uiso 1 calc R
C5 C 0.3580(8) 0.1232(7) 0.0872(6) 0.040(2) Uani 1 d .
H5 H 0.3458 0.1815 0.0931 0.048 Uiso 1 calc R
C6 C 0.0986(9) 0.2833(7) 0.0521(6) 0.052(3) Uani 1 d .
H6 H 0.1130 0.2371 0.0282 0.062 Uiso 1 calc R
C7 C 0.0491(9) 0.3771(7) -0.0018(6) 0.048(2) Uani 1 d .
H7 H 0.0299 0.3937 -0.0613 0.058 Uiso 1 calc R
C8 C 0.0263(7) 0.4487(6) 0.0290(5) 0.0345(19) Uani 1 d .
C9 C 0.0563(8) 0.4175(6) 0.1173(6) 0.044(2) Uani 1 d .
H9 H 0.0430 0.4624 0.1426 0.052 Uiso 1 calc R
C10 C 0.1054(8) 0.3212(6) 0.1688(6) 0.038(2) Uani 1 d .
H10 H 0.1240 0.3023 0.2288 0.046 Uiso 1 calc R
C11A C 0.2559(7) 0.1283(6) 0.4046(6) 0.0330(19) Uani 1 d .
C12A C 0.1442(7) 0.1515(7) 0.4110(6) 0.039(2) Uani 1 d .
H12A H 0.0983 0.1392 0.3765 0.047 Uiso 1 calc R
C13A C 0.1005(8) 0.1923(8) 0.4675(7) 0.050(3) Uani 1 d .
H13A H 0.0252 0.2056 0.4730 0.060 Uiso 1 calc R
C14A C 0.1654(8) 0.2139(8) 0.5160(7) 0.053(3) Uani 1 d .
H14A H 0.1347 0.2429 0.5537 0.064 Uiso 1 calc R
C15A C 0.2759(9) 0.1925(9) 0.5089(7) 0.060(3) Uani 1 d .
H15A H 0.3208 0.2077 0.5414 0.072 Uiso 1 calc R
C16A C 0.3213(8) 0.1488(8) 0.4542(7) 0.048(2) Uani 1 d .
H16A H 0.3972 0.1330 0.4508 0.058 Uiso 1 calc R
C17A C 0.4276(7) 0.1152(7) 0.2959(6) 0.037(2) Uani 1 d .
C18A C 0.5353(8) 0.0541(8) 0.3155(7) 0.049(2) Uani 1 d .
H18A H 0.5509 -0.0122 0.3481 0.059 Uiso 1 calc R
C19A C 0.6215(8) 0.0916(10) 0.2866(8) 0.063(3) Uani 1 d .
H19A H 0.6945 0.0501 0.2992 0.076 Uiso 1 calc R
C20A C 0.5987(11) 0.1878(11) 0.2403(8) 0.071(4) Uani 1 d .
H20A H 0.6562 0.2122 0.2202 0.085 Uiso 1 calc R
C21A C 0.4931(9) 0.2495(9) 0.2225(7) 0.057(3) Uani 1 d .
H21A H 0.4782 0.3160 0.1916 0.069 Uiso 1 calc R
C22A C 0.4085(8) 0.2127(7) 0.2506(6) 0.048(2) Uani 1 d .
H22A H 0.3361 0.2552 0.2385 0.057 Uiso 1 calc R
C23A C 0.3746(6) -0.0546(6) 0.3969(6) 0.0328(19) Uani 1 d .
C24A C 0.3765(7) -0.0932(7) 0.4860(6) 0.039(2) Uani 1 d .
H24A H 0.3458 -0.0525 0.5143 0.047 Uiso 1 calc R
C25A C 0.4225(8) -0.1897(7) 0.5340(7) 0.049(2) Uani 1 d .
H25A H 0.4246 -0.2149 0.5951 0.059 Uiso 1 calc R
C26A C 0.4658(9) -0.2504(8) 0.4930(8) 0.058(3) Uani 1 d .
H26A H 0.4968 -0.3170 0.5259 0.069 Uiso 1 calc R
C27A C 0.4634(9) -0.2125(8) 0.4029(8) 0.055(3) Uani 1 d .
H27A H 0.4928 -0.2537 0.3748 0.067 Uiso 1 calc R
C28A C 0.4186(8) -0.1154(7) 0.3543(7) 0.046(2) Uani 1 d .
H28A H 0.4173 -0.0899 0.2933 0.056 Uiso 1 calc R
C11B C 0.0635(7) -0.0694(6) 0.2696(5) 0.0324(19) Uani 1 d .
C12B C 0.1571(9) -0.1287(8) 0.3235(9) 0.069(3) Uani 1 d .
H12B H 0.2102 -0.1026 0.3322 0.082 Uiso 1 calc R
C13B C 0.1770(11) -0.2263(9) 0.3659(9) 0.083(4) Uani 1 d .
H13B H 0.2417 -0.2655 0.4046 0.099 Uiso 1 calc R
C14B C 0.1029(11) -0.2657(9) 0.3516(8) 0.066(3) Uani 1 d .
H14B H 0.1169 -0.3324 0.3791 0.079 Uiso 1 calc R
C15B C 0.0103(11) -0.2090(9) 0.2985(8) 0.062(3) Uani 1 d .
H15B H -0.0407 -0.2366 0.2890 0.075 Uiso 1 calc R
C16B C -0.0129(8) -0.1110(7) 0.2572(6) 0.046(2) Uani 1 d .
H16B H -0.0796 -0.0723 0.2208 0.055 Uiso 1 calc R
C17B C -0.0440(7) 0.1010(7) 0.1173(6) 0.038(2) Uani 1 d .
C18B C 0.0083(9) 0.0979(8) 0.0450(6) 0.051(3) Uani 1 d .
H18B H 0.0853 0.0743 0.0501 0.061 Uiso 1 calc R
C19B C -0.0542(11) 0.1300(9) -0.0346(7) 0.066(3) Uani 1 d .
H19B H -0.0182 0.1249 -0.0824 0.080 Uiso 1 calc R
C20B C -0.1624(13) 0.1673(9) -0.0459(9) 0.078(4) Uani 1 d .
H20B H -0.2020 0.1921 -0.1015 0.093 Uiso 1 calc R
C21B C -0.2166(10) 0.1693(11) 0.0259(9) 0.077(4) Uani 1 d .
H21B H -0.2937 0.1925 0.0200 0.093 Uiso 1 calc R
C22B C -0.1563(9) 0.1372(9) 0.1054(8) 0.067(3) Uani 1 d .
H22B H -0.1933 0.1401 0.1533 0.080 Uiso 1 calc R
C23B C -0.0502(7) 0.1064(7) 0.2862(6) 0.038(2) Uani 1 d .
C24B C -0.0672(7) 0.0490(8) 0.3684(6) 0.043(2) Uani 1 d .
H24B H -0.0378 -0.0182 0.3883 0.052 Uiso 1 calc R
C25B C -0.1261(8) 0.0880(9) 0.4217(7) 0.051(3) Uani 1 d .
H25B H -0.1375 0.0475 0.4769 0.062 Uiso 1 calc R
C26B C -0.1678(8) 0.1850(9) 0.3944(7) 0.055(3) Uani 1 d .
H26B H -0.2066 0.2115 0.4314 0.066 Uiso 1 calc R
C27B C -0.1535(8) 0.2450(8) 0.3128(7) 0.050(3) Uani 1 d .
H27B H -0.1822 0.3121 0.2942 0.061 Uiso 1 calc R
C28B C -0.0958(7) 0.2050(7) 0.2582(7) 0.042(2) Uani 1 d .
H28B H -0.0880 0.2455 0.2018 0.051 Uiso 1 calc R
N1 N 0.2973(6) 0.0685(5) 0.1281(5) 0.0349(16) Uani 1 d .
N2 N 0.1278(6) 0.2537(5) 0.1373(4) 0.0326(16) Uani 1 d .
P1 P 0.31076(17) 0.07357(16) 0.32841(14) 0.0295(5) Uani 1 d .
P2 P 0.04196(17) 0.05884(16) 0.21999(14) 0.0308(5) Uani 1 d .
B1 B 0.4624(14) 0.6919(11) 0.2022(11) 0.071(4) Uani 1 d .
F1 F 0.4786(11) 0.7260(6) 0.1155(7) 0.143(5) Uani 1 d U
F2 F 0.4680(16) 0.6018(10) 0.2237(9) 0.195(7) Uani 1 d U
F3 F 0.3659(8) 0.7416(11) 0.2128(7) 0.157(5) Uani 1 d U
F4 F 0.5397(10) 0.6928(14) 0.2483(11) 0.202(7) Uani 1 d U
C29 C 0.7518(12) 0.4646(10) 0.7692(9) 0.104(4) Uani 1 d DU
H29 H 0.7110 0.4264 0.7572 0.124 Uiso 1 calc R
Cl1 Cl 0.8893(4) 0.4064(4) 0.7780(4) 0.136(2) Uani 1 d DU
Cl2 Cl 0.7218(5) 0.4711(5) 0.8702(4) 0.1407(19) Uani 1 d DU
Cl3 Cl 0.7105(7) 0.5764(5) 0.6884(4) 0.180(3) Uani 1 d DU
C30 C 0.3589(14) 0.4597(9) -0.0956(8) 0.106(5) Uani 1 d DU
H30 H 0.4251 0.4375 -0.1220 0.127 Uiso 1 calc R
Cl4 Cl 0.3698(7) 0.3767(3) 0.0097(3) 0.155(3) Uani 1 d DU
Cl5 Cl 0.2416(5) 0.4684(6) -0.1570(4) 0.172(3) Uani 1 d DU
Cl6 Cl 0.3479(9) 0.5695(4) -0.0989(5) 0.203(4) Uani 1 d DU
C31 C 0.7172(11) 0.7926(11) 0.1933(8) 0.113(4) Uani 1 d DU
H31 H 0.6537 0.7830 0.1695 0.136 Uiso 1 calc R
Cl7 Cl 0.8115(4) 0.7998(6) 0.1244(3) 0.175(3) Uani 1 d DU
Cl8 Cl 0.7780(8) 0.6960(8) 0.2955(5) 0.263(5) Uani 1 d DU
Cl9 Cl 0.6757(5) 0.8818(8) 0.2250(6) 0.230(4) Uani 1 d DU
C32 C 0.7255(17) 0.5082(15) 0.3982(15) 0.263(9) Uani 1 d DU
H32 H 0.6925 0.5657 0.3435 0.316 Uiso 1 calc R
Cl10 Cl 0.6809(11) 0.4173(5) 0.4039(6) 0.285(5) Uani 1 d DU
Cl11 Cl 0.8637(11) 0.4476(9) 0.3907(8) 0.317(6) Uani 1 d DU
Cl12 Cl 0.7241(10) 0.5391(6) 0.4832(5) 0.289(6) Uani 1 d DU

loop_
_atom_site_aniso_label
_atom_site_aniso_U_11
_atom_site_aniso_U_22
_atom_site_aniso_U_33
_atom_site_aniso_U_23
_atom_site_aniso_U_13
_atom_site_aniso_U_12
Cu1 0.0243(5) 0.0313(5) 0.0242(5) -0.0130(4) 0.0073(4) -0.0083(4)
C1 0.040(5) 0.047(5) 0.047(6) -0.029(5) 0.026(4) -0.020(4)
C2 0.060(6) 0.041(5) 0.052(6) -0.028(5) 0.029(5) -0.025(5)
C3 0.031(4) 0.044(5) 0.030(4) -0.021(4) 0.017(4) -0.013(4)
C4 0.047(5) 0.048(5) 0.042(5) -0.029(4) 0.019(4) -0.024(5)
C5 0.045(5) 0.048(5) 0.044(5) -0.034(5) 0.024(4) -0.020(4)
C6 0.079(8) 0.031(5) 0.043(6) -0.022(4) 0.003(5) -0.005(5)
C7 0.074(7) 0.038(5) 0.028(5) -0.015(4) -0.002(5) -0.011(5)
C8 0.041(5) 0.035(5) 0.025(4) -0.010(4) 0.002(4) -0.011(4)
C9 0.055(6) 0.035(5) 0.043(5) -0.023(4) 0.006(5) -0.006(4)
C10 0.048(5) 0.035(5) 0.028(4) -0.013(4) 0.002(4) -0.007(4)
C11A 0.032(5) 0.035(5) 0.035(5) -0.017(4) 0.005(4) -0.011(4)
C12A 0.031(5) 0.055(6) 0.043(5) -0.028(5) 0.005(4) -0.018(4)
C13A 0.031(5) 0.071(7) 0.055(6) -0.036(6) 0.010(5) -0.013(5)
C14A 0.049(6) 0.070(7) 0.060(7) -0.048(6) 0.013(5) -0.017(5)
C15A 0.048(6) 0.095(9) 0.061(7) -0.055(7) 0.001(5) -0.023(6)
C16A 0.029(5) 0.073(7) 0.051(6) -0.034(5) 0.005(4) -0.015(5)
C17A 0.028(5) 0.065(6) 0.032(5) -0.029(5) 0.010(4) -0.022(4)
C18A 0.035(5) 0.066(7) 0.052(6) -0.029(5) 0.017(5) -0.018(5)
C19A 0.027(5) 0.098(10) 0.088(9) -0.057(8) 0.025(5) -0.027(6)
C20A 0.075(9) 0.104(10) 0.079(9) -0.055(8) 0.055(7) -0.067(8)
C21A 0.055(7) 0.072(7) 0.052(6) -0.017(6) 0.015(5) -0.040(6)
C22A 0.038(5) 0.054(6) 0.050(6) -0.013(5) 0.002(4) -0.024(5)
C23A 0.020(4) 0.041(5) 0.037(5) -0.017(4) -0.001(3) -0.007(4)
C24A 0.027(4) 0.049(6) 0.042(5) -0.018(4) 0.009(4) -0.015(4)
C25A 0.040(5) 0.049(6) 0.048(6) -0.008(5) 0.001(5) -0.015(5)
C26A 0.045(6) 0.050(6) 0.068(8) -0.015(6) -0.004(5) -0.013(5)
C27A 0.047(6) 0.049(6) 0.068(8) -0.027(6) 0.000(5) -0.008(5)
C28A 0.035(5) 0.056(6) 0.052(6) -0.028(5) 0.008(4) -0.012(5)
C11B 0.028(4) 0.041(5) 0.031(4) -0.018(4) 0.009(4) -0.010(4)
C12B 0.051(7) 0.049(7) 0.094(9) -0.013(6) -0.010(6) -0.020(6)
C13B 0.067(8) 0.056(7) 0.089(10) 0.002(7) -0.027(7) -0.012(6)
C14B 0.084(9) 0.050(7) 0.061(7) -0.017(6) 0.002(7) -0.023(7)
C15B 0.079(8) 0.069(8) 0.062(7) -0.029(6) 0.012(6) -0.051(7)
C16B 0.048(6) 0.051(6) 0.048(6) -0.022(5) 0.003(5) -0.026(5)
C17B 0.033(5) 0.054(6) 0.037(5) -0.021(4) -0.001(4) -0.025(4)
C18B 0.057(6) 0.060(7) 0.040(6) -0.026(5) 0.004(5) -0.017(5)
C19B 0.075(9) 0.092(9) 0.034(6) -0.027(6) 0.004(6) -0.027(7)
C20B 0.102(11) 0.063(8) 0.057(8) -0.010(6) -0.037(8) -0.030(8)
C21B 0.045(7) 0.111(11) 0.068(9) -0.037(8) -0.016(6) -0.011(7)
C22B 0.040(6) 0.094(9) 0.063(7) -0.039(7) -0.005(5) -0.007(6)
C23B 0.022(4) 0.055(6) 0.046(5) -0.030(5) 0.006(4) -0.011(4)
C24B 0.030(5) 0.063(6) 0.050(6) -0.031(5) 0.014(4) -0.025(5)
C25B 0.038(5) 0.078(8) 0.045(6) -0.031(6) 0.017(5) -0.020(5)
C26B 0.040(6) 0.091(9) 0.058(7) -0.053(7) 0.023(5) -0.027(6)
C27B 0.041(5) 0.053(6) 0.069(7) -0.039(6) 0.013(5) -0.012(5)
C28B 0.028(5) 0.052(6) 0.051(6) -0.022(5) 0.009(4) -0.017(4)
N1 0.030(4) 0.046(4) 0.033(4) -0.019(3) 0.012(3) -0.015(3)
N2 0.033(4) 0.033(4) 0.027(4) -0.010(3) 0.002(3) -0.007(3)
P1 0.0223(10) 0.0401(12) 0.0287(11) -0.0169(10) 0.0049(9) -0.0099(9)
P2 0.0239(11) 0.0424(13) 0.0307(12) -0.0178(10) 0.0060(9) -0.0132(10)
B1 0.073(10) 0.062(9) 0.083(11) -0.030(8) 0.011(8) -0.029(8)
F1 0.220(12) 0.072(6) 0.101(7) -0.024(5) 0.069(8) -0.017(7)
F2 0.32(2) 0.150(11) 0.158(11) -0.049(9) 0.064(12) -0.158(14)
F3 0.079(7) 0.241(14) 0.107(8) -0.066(9) 0.019(6) 0.000(8)
F4 0.105(8) 0.36(2) 0.242(16) -0.192(16) 0.020(9) -0.119(12)
C29 0.117(9) 0.095(9) 0.115(9) -0.064(7) 0.007(10) -0.028(9)
Cl1 0.130(4) 0.152(4) 0.154(5) -0.115(4) 0.006(3) -0.014(3)
Cl2 0.148(5) 0.182(5) 0.121(4) -0.093(4) 0.037(3) -0.054(4)
Cl3 0.240(8) 0.126(4) 0.122(4) -0.040(3) -0.023(5) -0.003(5)
C30 0.163(14) 0.090(9) 0.068(8) -0.024(7) 0.015(9) -0.058(11)
Cl4 0.295(8) 0.091(3) 0.079(3) -0.021(2) 0.033(4) -0.079(4)
Cl5 0.136(5) 0.233(8) 0.142(5) -0.047(5) 0.020(4) -0.093(5)
Cl6 0.368(12) 0.096(4) 0.153(6) -0.035(4) 0.041(6) -0.108(6)
C31 0.093(10) 0.212(13) 0.084(8) -0.074(8) 0.014(6) -0.097(10)
Cl7 0.093(3) 0.360(10) 0.112(4) -0.150(5) 0.027(3) -0.057(5)
Cl8 0.250(8) 0.363(9) 0.149(5) 0.032(6) -0.064(6) -0.240(8)
Cl9 0.105(4) 0.427(10) 0.299(9) -0.305(9) 0.047(5) -0.068(6)
C32 0.355(19) 0.137(16) 0.19(2) -0.081(18) -0.04(2) 0.079(15)
Cl10 0.446(13) 0.094(4) 0.209(8) -0.035(5) 0.116(9) 0.022(6)
Cl11 0.349(11) 0.279(12) 0.245(11) -0.166(10) -0.048(9) 0.087(9)
Cl12 0.396(14) 0.182(7) 0.136(6) -0.060(5) -0.008(7) 0.108(8)

loop_
_atom_type_symbol
_atom_type_description
_atom_type_scat_dispersion_real
_atom_type_scat_dispersion_imag
_atom_type_scat_source
C C 0.0033 0.0016 'International Tables Vol C Tables 4.2.6.8 and 6.1.1.4'
H H 0.0000 0.0000 'International Tables Vol C Tables 4.2.6.8 and 6.1.1.4'
N N 0.0061 0.0033 'International Tables Vol C Tables 4.2.6.8 and 6.1.1.4'
P P 0.1023 0.0942 'International Tables Vol C Tables 4.2.6.8 and 6.1.1.4'
B B 0.0013 0.0007 'International Tables Vol C Tables 4.2.6.8 and 6.1.1.4'
F F 0.0171 0.0103 'International Tables Vol C Tables 4.2.6.8 and 6.1.1.4'
Cu Cu 0.3201 1.2651 'International Tables Vol C Tables 4.2.6.8 and 6.1.1.4'
Cl Cl 0.1484 0.1585 'International Tables Vol C Tables 4.2.6.8 and 6.1.1.4'

loop_
_geom_angle_atom_site_label_1
_geom_angle_atom_site_label_2
_geom_angle_atom_site_label_3
_geom_angle
_geom_angle_site_symmetry_3
_geom_angle_publ_flag
N1 Cu1 N2 98.4(3) . y
N1 Cu1 P2 113.8(2) . y
N2 Cu1 P2 102.3(2) . y
N1 Cu1 P1 102.6(2) . y
N2 Cu1 P1 111.0(2) . y
P2 Cu1 P1 125.65(9) . y
N1 C1 C2 124.6(8) . y
C1 C2 C3 119.4(8) . y
C4 C3 C2 116.3(8) . y
C4 C3 C3 122.8(10) 2_655 y
C2 C3 C3 120.9(10) 2_655 y
C3 C4 C5 119.8(8) . y
N1 C5 C4 124.1(8) . y
N2 C6 C7 123.0(8) . y
C6 C7 C8 121.4(9) . y
C9 C8 C7 115.2(8) . y
C9 C8 C8 122.8(10) 2_565 y
C7 C8 C8 122.0(9) 2_565 y
C10 C9 C8 120.7(8) . y
N2 C10 C9 122.9(8) . y
C16A C11A C12A 119.0(8) . y
C16A C11A P1 122.3(7) . y
C12A C11A P1 118.7(6) . y
C13A C12A C11A 120.1(8) . y
C14A C13A C12A 120.8(9) . y
C13A C14A C15A 119.3(9) . y
C14A C15A C16A 120.4(9) . y
C11A C16A C15A 120.4(9) . y
C22A C17A C18A 118.2(8) . y
C22A C17A P1 118.6(7) . y
C18A C17A P1 123.3(8) . y
C17A C18A C19A 120.0(10) . y
C20A C19A C18A 119.8(10) . y
C19A C20A C21A 121.0(10) . y
C20A C21A C22A 119.2(11) . y
C17A C22A C21A 121.8(10) . y
C24A C23A C28A 119.6(9) . y
C24A C23A P1 123.1(7) . y
C28A C23A P1 117.2(7) . y
C25A C24A C23A 120.9(9) . y
C24A C25A C26A 120.1(10) . y
C25A C26A C27A 119.6(10) . y
C28A C27A C26A 120.6(10) . y
C27A C28A C23A 119.2(10) . y
C12B C11B C16B 117.5(9) . y
C12B C11B P2 118.8(7) . y
C16B C11B P2 123.7(7) . y
C11B C12B C13B 121.9(11) . y
C14B C13B C12B 119.8(11) . y
C15B C14B C13B 119.5(11) . y
C14B C15B C16B 121.9(10) . y
C15B C16B C11B 119.4(10) . y
C22B C17B C18B 117.4(9) . y
C22B C17B P2 124.9(8) . y
C18B C17B P2 117.7(7) . y
C19B C18B C17B 119.5(10) . y
C20B C19B C18B 122.6(12) . y
C19B C20B C21B 118.9(11) . y
C22B C21B C20B 119.3(12) . y
C17B C22B C21B 122.3(12) . y
C28B C23B C24B 117.9(9) . y
C28B C23B P2 118.8(7) . y
C24B C23B P2 122.9(7) . y
C25B C24B C23B 121.6(10) . y
C26B C25B C24B 119.9(10) . y
C25B C26B C27B 120.5(9) . y
C26B C27B C28B 119.4(10) . y
C23B C28B C27B 120.7(9) . y
C1 N1 C5 115.7(7) . y
C1 N1 Cu1 123.9(6) . y
C5 N1 Cu1 120.0(6) . y
C10 N2 C6 116.8(7) . y
C10 N2 Cu1 125.0(6) . y
C6 N2 Cu1 118.0(6) . y
C17A P1 C23A 103.4(4) . y
C17A P1 C11A 103.1(4) . y
C23A P1 C11A 105.1(4) . y
C17A P1 Cu1 112.8(3) . y
C23A P1 Cu1 114.3(3) . y
C11A P1 Cu1 116.7(3) . y
C11B P2 C23B 104.1(4) . y
C11B P2 C17B 104.0(4) . y
C23B P2 C17B 103.8(4) . y
C11B P2 Cu1 117.2(3) . y
C23B P2 Cu1 109.7(3) . y
C17B P2 Cu1 116.5(3) . y
F4 B1 F3 111.9(15) . y
F4 B1 F2 108.4(17) . y
F3 B1 F2 110.3(15) . y
F4 B1 F1 109.9(15) . y
F3 B1 F1 110.7(14) . y
F2 B1 F1 105.4(14) . y
Cl3 C29 Cl1 112.9(9) . y
Cl3 C29 Cl2 109.7(8) . y
Cl1 C29 Cl2 108.3(8) . y
Cl6 C30 Cl4 111.7(8) . y
Cl6 C30 Cl5 109.3(9) . y
Cl4 C30 Cl5 109.0(8) . y
Cl9 C31 Cl7 115.9(9) . y
Cl9 C31 Cl8 99.7(8) . y
Cl7 C31 Cl8 109.0(9) . y
Cl12 C32 Cl10 120.6(15) . y
Cl12 C32 Cl11 108.7(12) . y
Cl10 C32 Cl11 93.9(10) . y

loop_
_geom_bond_atom_site_label_1
_geom_bond_atom_site_label_2
_geom_bond_distance
_geom_bond_site_symmetry_2
_geom_bond_publ_flag
Cu1 N1 2.078(7) . y
Cu1 N2 2.093(7) . y
Cu1 P2 2.265(2) . y
Cu1 P1 2.269(2) . y
C1 N1 1.325(11) . y
C1 C2 1.360(12) . y
C2 C3 1.405(12) . y
C3 C4 1.370(12) . y
C3 C3 1.494(15) 2_655 y
C4 C5 1.373(12) . y
C5 N1 1.335(11) . y
C6 N2 1.334(12) . y
C6 C7 1.358(13) . y
C7 C8 1.383(12) . y
C8 C9 1.380(12) . y
C8 C8 1.479(16) 2_565 y
C9 C10 1.377(12) . y
C10 N2 1.331(11) . y
C11A C16A 1.378(12) . y
C11A C12A 1.387(12) . y
C11A P1 1.835(9) . y
C12A C13A 1.373(13) . y
C13A C14A 1.372(14) . y
C14A C15A 1.376(14) . y
C15A C16A 1.381(14) . y
C17A C22A 1.383(13) . y
C17A C18A 1.386(13) . y
C17A P1 1.821(8) . y
C18A C19A 1.412(14) . y
C19A C20A 1.360(17) . y
C20A C21A 1.369(17) . y
C21A C22A 1.385(13) . y
C23A C24A 1.373(12) . y
C23A C28A 1.403(13) . y
C23A P1 1.830(9) . y
C24A C25A 1.366(13) . y
C25A C26A 1.380(15) . y
C26A C27A 1.388(16) . y
C27A C28A 1.373(14) . y
C11B C12B 1.352(14) . y
C11B C16B 1.400(12) . y
C11B P2 1.816(9) . y
C12B C13B 1.377(16) . y
C13B C14B 1.360(17) . y
C14B C15B 1.331(17) . y
C15B C16B 1.376(15) . y
C17B C22B 1.369(14) . y
C17B C18B 1.390(13) . y
C17B P2 1.822(9) . y
C18B C19B 1.388(15) . y
C19B C20B 1.321(18) . y
C20B C21B 1.392(19) . y
C21B C22B 1.372(16) . y
C23B C28B 1.383(13) . y
C23B C24B 1.386(13) . y
C23B P2 1.817(9) . y
C24B C25B 1.376(13) . y
C25B C26B 1.359(16) . y
C26B C27B 1.379(15) . y
C27B C28B 1.397(13) . y
B1 F4 1.273(18) . y
B1 F3 1.309(18) . y
B1 F2 1.318(18) . y
B1 F1 1.377(18) . y
C29 Cl3 1.691(13) . y
C29 Cl1 1.709(14) . y
C29 Cl2 1.768(13) . y
C30 Cl6 1.693(13) . y
C30 Cl4 1.721(12) . y
C30 Cl5 1.774(14) . y
C31 Cl9 1.648(14) . y
C31 Cl7 1.666(13) . y
C31 Cl8 1.778(14) . y
C32 Cl12 1.676(17) . y
C32 Cl10 1.686(17) . y
C32 Cl11 1.780(17) . y
